data_4069226
loop_
_publ_author_name
'Mukherjee, Soumen'
'Patel, Binita A.'
'Bhaduri, Sumit'

_publ_section_title
;
 Selective Ethylene Oligomerization with Nickel Oxime Complexes&#x00A7;
;
_journal_issue 10
_journal_name_full Organometallics
_journal_page_first 3074
_journal_paper_doi 10.1021/om900080h
_journal_volume 28
_journal_year 2009
_chemical_formula_sum 'C14 H16 Cl2 N4 Ni O2'
_chemical_formula_weight 401.92
_chemical_name_systematic
;
 ?
;
_space_group_IT_number 14
_symmetry_cell_setting monoclinic
_symmetry_space_group_name_Hall '-P 2yn'
_symmetry_space_group_name_H-M 'P 1 21/n 1'
_atom_sites_solution_hydrogens geom
_atom_sites_solution_primary direct
_atom_sites_solution_secondary difmap
_audit_creation_method SHELXL-97
_cell_angle_alpha 90.000(6)
_cell_angle_beta 91.659(7)
_cell_angle_gamma 90.000(10)
_cell_formula_units_Z 4
_cell_length_a 8.5768(12)
_cell_length_b 10.8281(11)
_cell_length_c 17.9707(10)
_cell_measurement_reflns_used 7743
_cell_measurement_temperature 150(2)
_cell_measurement_theta_max 32.2518
_cell_measurement_theta_min 3.0261
_cell_volume 1668.2(3)
_computing_cell_refinement 'CrysAlis RED, Oxford Diffraction Ltd.,'
_computing_data_collection 'CrysAlis CCD, Oxford Diffraction Ltd.,'
_computing_data_reduction 'CrysAlis RED, Oxford Diffraction Ltd.,'
_computing_molecular_graphics Ortep3
_computing_publication_material Shelx97
_computing_structure_refinement 'SHELXL-97 (Sheldrick, 1997)'
_computing_structure_solution 'SHELXS-97 (Sheldrick, 1997)'
_diffrn_ambient_temperature 150(2)
_diffrn_detector_area_resol_mean 15.9948
_diffrn_measured_fraction_theta_full 0.998
_diffrn_measured_fraction_theta_max 0.998
_diffrn_measurement_device_type 'OXFORD DIFFRACTION XCALIBUR-S'
_diffrn_measurement_method \w/q-scan
_diffrn_radiation_monochromator graphite
_diffrn_radiation_source 'Enhance (Mo) X-ray Source'
_diffrn_radiation_type MoK\a
_diffrn_radiation_wavelength 0.71073
_diffrn_reflns_av_R_equivalents 0.0252
_diffrn_reflns_av_sigmaI/netI 0.0163
_diffrn_reflns_limit_h_max 10
_diffrn_reflns_limit_h_min -10
_diffrn_reflns_limit_k_max 12
_diffrn_reflns_limit_k_min -12
_diffrn_reflns_limit_l_max 21
_diffrn_reflns_limit_l_min -21
_diffrn_reflns_number 13022
_diffrn_reflns_theta_full 25.00
_diffrn_reflns_theta_max 25.00
_diffrn_reflns_theta_min 3.03
_exptl_absorpt_coefficient_mu 1.496
_exptl_absorpt_correction_T_max 0.7540
_exptl_absorpt_correction_T_min 0.6460
_exptl_absorpt_correction_type multi-scan
_exptl_absorpt_process_details
;
CrysAlis RED, Oxford Diffraction Ltd.,
Version 1.171.32.15 (release 10-01-2008 CrysAlis171 .NET)
(compiled Jan 10 2008,16:37:18)
Empirical absorption correction using spherical harmonics,
 implemented in SCALE3 ABSPACK scaling algorithm.
;
_exptl_crystal_colour colourless
_exptl_crystal_density_diffrn 1.600
_exptl_crystal_density_method 'not measured'
_exptl_crystal_description block
_exptl_crystal_F_000 824
_exptl_crystal_size_max 0.32
_exptl_crystal_size_mid 0.24
_exptl_crystal_size_min 0.20
_refine_diff_density_max 0.285
_refine_diff_density_min -0.267
_refine_diff_density_rms 0.051
_refine_ls_extinction_method none
_refine_ls_goodness_of_fit_ref 1.054
_refine_ls_hydrogen_treatment mixed
_refine_ls_matrix_type full
_refine_ls_number_parameters 218
_refine_ls_number_reflns 2929
_refine_ls_number_restraints 0
_refine_ls_restrained_S_all 1.054
_refine_ls_R_factor_all 0.0247
_refine_ls_R_factor_gt 0.0214
_refine_ls_shift/su_max 0.001
_refine_ls_shift/su_mean 0.000
_refine_ls_structure_factor_coef Fsqd
_refine_ls_weighting_details 'calc w=1/[\s^2^(Fo^2^)+(0.0311P)^2^+0.7995P] where P=(Fo^2^+2Fc^2^)/3'
_refine_ls_weighting_scheme calc
_refine_ls_wR_factor_gt 0.0553
_refine_ls_wR_factor_ref 0.0563
_reflns_number_gt 2621
_reflns_number_total 2929
_reflns_threshold_expression >2sigma(I)
_cod_data_source_file om900080h_si_003.cif
_cod_data_source_block gkl070
_cod_depositor_comments
;
The following automatic conversions were performed:

'_symmetry_cell_setting' value 'Monoclinic' changed to 'monoclinic'
according to /home/saulius/struct/CIF-dictionaries/cif_core.dic
dictionary named 'cif_core.dic' version 2.4.2 from 2011-04-26.

Automatic conversion script
Id: cif_fix_values 1715 2011-07-08 13:25:40Z adriana 
;
_cod_original_sg_symbol_H-M 'P 21/n'
_cod_database_code 4069226

loop_
_symmetry_equiv_pos_as_xyz
'x, y, z'
'-x+1/2, y+1/2, -z+1/2'
'-x, -y, -z'
'x-1/2, -y-1/2, z-1/2'

loop_
_atom_site_label
_atom_site_type_symbol
_atom_site_fract_x
_atom_site_fract_y
_atom_site_fract_z
_atom_site_U_iso_or_equiv
_atom_site_adp_type
_atom_site_occupancy
_atom_site_symmetry_multiplicity
_atom_site_calc_flag
_atom_site_refinement_flags
Ni1 Ni 0.67345(2) 0.742929(19) 0.134718(12) 0.01417(8) Uani 1 1 d .
Cl1 Cl 0.57113(5) 0.79251(4) 0.25660(2) 0.02080(11) Uani 1 1 d .
Cl2 Cl 0.45843(5) 0.83926(4) 0.06790(2) 0.02203(11) Uani 1 1 d .
O1 O 0.75684(16) 0.99259(12) 0.06812(7) 0.0248(3) Uani 1 1 d .
O3 O 0.50372(16) 0.53393(13) 0.20810(7) 0.0256(3) Uani 1 1 d .
N1 N 0.80499(17) 0.89524(13) 0.11372(8) 0.0174(3) Uani 1 1 d .
N2 N 0.88506(16) 0.70464(13) 0.19114(8) 0.0157(3) Uani 1 1 d .
N3 N 0.58602(16) 0.56942(14) 0.14685(8) 0.0169(3) Uani 1 1 d .
N4 N 0.74943(16) 0.64829(13) 0.03974(8) 0.0173(3) Uani 1 1 d .
C1 C 1.0626(2) 0.99312(19) 0.11017(11) 0.0261(4) Uani 1 1 d .
H1A H 1.1030 0.9723 0.0613 0.039 Uiso 1 1 calc R
H1B H 1.1494 0.9979 0.1468 0.039 Uiso 1 1 calc R
H1C H 1.0091 1.0730 0.1073 0.039 Uiso 1 1 calc R
C2 C 0.9509(2) 0.89600(16) 0.13316(9) 0.0174(4) Uani 1 1 d .
C3 C 0.9978(2) 0.79059(16) 0.18114(9) 0.0162(3) Uani 1 1 d .
C4 C 1.1444(2) 0.78040(17) 0.21606(10) 0.0211(4) Uani 1 1 d .
H4 H 1.2241 0.8388 0.2065 0.025 Uiso 1 1 calc R
C5 C 1.1716(2) 0.68304(17) 0.26506(10) 0.0226(4) Uani 1 1 d .
H5 H 1.2699 0.6754 0.2904 0.027 Uiso 1 1 calc R
C6 C 1.0559(2) 0.59769(17) 0.27686(10) 0.0221(4) Uani 1 1 d .
H6 H 1.0723 0.5312 0.3107 0.026 Uiso 1 1 calc R
C7 C 0.9140(2) 0.61129(16) 0.23786(10) 0.0190(4) Uani 1 1 d .
H7 H 0.8347 0.5515 0.2449 0.023 Uiso 1 1 calc R
C8 C 0.5716(2) 0.35156(17) 0.10977(10) 0.0244(4) Uani 1 1 d .
H8A H 0.6572 0.3063 0.1346 0.037 Uiso 1 1 calc R
H8B H 0.5489 0.3150 0.0608 0.037 Uiso 1 1 calc R
H8C H 0.4784 0.3468 0.1400 0.037 Uiso 1 1 calc R
C9 C 0.61738(19) 0.48358(16) 0.10057(9) 0.0166(4) Uani 1 1 d .
C10 C 0.7079(2) 0.52754(16) 0.03706(9) 0.0170(4) Uani 1 1 d .
C11 C 0.7485(2) 0.45155(18) -0.02141(10) 0.0234(4) Uani 1 1 d .
H11 H 0.7178 0.3673 -0.0225 0.028 Uiso 1 1 calc R
C12 C 0.8345(2) 0.5010(2) -0.07805(11) 0.0295(5) Uani 1 1 d .
H12 H 0.8636 0.4506 -0.1186 0.035 Uiso 1 1 calc R
C13 C 0.8780(2) 0.6230(2) -0.07563(10) 0.0285(4) Uani 1 1 d .
H13 H 0.9381 0.6581 -0.1139 0.034 Uiso 1 1 calc R
C14 C 0.8315(2) 0.69371(18) -0.01580(10) 0.0232(4) Uani 1 1 d .
H14 H 0.8595 0.7786 -0.0144 0.028 Uiso 1 1 calc R
H103 H 0.501(3) 0.597(3) 0.2316(14) 0.041(7) Uiso 1 1 d .
H101 H 0.656(3) 0.972(2) 0.0595(14) 0.047(7) Uiso 1 1 d .

loop_
_atom_site_aniso_label
_atom_site_aniso_U_11
_atom_site_aniso_U_22
_atom_site_aniso_U_33
_atom_site_aniso_U_23
_atom_site_aniso_U_13
_atom_site_aniso_U_12
Ni1 0.01427(13) 0.01336(13) 0.01496(13) -0.00076(8) 0.00181(9) -0.00160(8)
Cl1 0.0223(2) 0.0215(2) 0.0189(2) -0.00476(17) 0.00548(16) -0.00047(17)
Cl2 0.0191(2) 0.0222(2) 0.0245(2) -0.00104(17) -0.00372(17) 0.00085(17)
O1 0.0252(7) 0.0199(7) 0.0289(7) 0.0102(5) -0.0049(6) -0.0015(6)
O3 0.0342(8) 0.0214(7) 0.0220(7) -0.0011(6) 0.0149(6) -0.0074(6)
N1 0.0209(8) 0.0143(7) 0.0169(7) 0.0016(6) 0.0006(6) -0.0005(6)
N2 0.0163(7) 0.0147(7) 0.0162(7) -0.0023(6) 0.0033(6) -0.0002(6)
N3 0.0166(7) 0.0195(8) 0.0149(7) 0.0010(6) 0.0038(6) -0.0028(6)
N4 0.0178(7) 0.0184(8) 0.0157(7) -0.0008(6) 0.0018(6) -0.0015(6)
C1 0.0238(10) 0.0254(10) 0.0290(10) 0.0054(8) -0.0008(8) -0.0083(8)
C2 0.0196(9) 0.0164(9) 0.0164(8) -0.0032(7) 0.0034(7) -0.0025(7)
C3 0.0163(9) 0.0168(9) 0.0156(8) -0.0027(7) 0.0040(7) 0.0000(7)
C4 0.0174(9) 0.0225(9) 0.0234(9) -0.0029(8) 0.0018(7) -0.0019(7)
C5 0.0177(9) 0.0259(10) 0.0239(9) -0.0029(8) -0.0020(7) 0.0058(8)
C6 0.0248(10) 0.0214(10) 0.0199(9) 0.0003(7) 0.0001(7) 0.0052(8)
C7 0.0205(9) 0.0160(9) 0.0208(9) -0.0002(7) 0.0031(7) 0.0003(7)
C8 0.0317(11) 0.0172(10) 0.0245(10) -0.0013(7) 0.0028(8) -0.0053(8)
C9 0.0150(8) 0.0173(9) 0.0174(9) 0.0000(7) -0.0017(7) -0.0014(7)
C10 0.0156(8) 0.0197(9) 0.0157(8) -0.0004(7) -0.0011(7) -0.0001(7)
C11 0.0263(10) 0.0219(10) 0.0219(9) -0.0051(7) 0.0003(8) 0.0000(8)
C12 0.0331(11) 0.0359(12) 0.0197(9) -0.0087(8) 0.0068(8) 0.0038(9)
C13 0.0292(11) 0.0378(12) 0.0189(10) 0.0023(8) 0.0077(8) -0.0007(9)
C14 0.0253(10) 0.0246(10) 0.0199(9) 0.0031(8) 0.0037(7) -0.0044(8)

loop_
_atom_type_symbol
_atom_type_description
_atom_type_scat_dispersion_real
_atom_type_scat_dispersion_imag
_atom_type_scat_source
C C 0.0033 0.0016 'International Tables Vol C Tables 4.2.6.8 and 6.1.1.4'
H H 0.0000 0.0000 'International Tables Vol C Tables 4.2.6.8 and 6.1.1.4'
N N 0.0061 0.0033 'International Tables Vol C Tables 4.2.6.8 and 6.1.1.4'
O O 0.0106 0.0060 'International Tables Vol C Tables 4.2.6.8 and 6.1.1.4'
Cl Cl 0.1484 0.1585 'International Tables Vol C Tables 4.2.6.8 and 6.1.1.4'
Ni Ni 0.3393 1.1124 'International Tables Vol C Tables 4.2.6.8 and 6.1.1.4'

loop_
_geom_angle_atom_site_label_1
_geom_angle_atom_site_label_2
_geom_angle_atom_site_label_3
_geom_angle
N3 Ni1 N1 166.64(6)
N3 Ni1 N2 94.71(6)
N1 Ni1 N2 76.91(6)
N3 Ni1 N4 76.23(6)
N1 Ni1 N4 93.30(6)
N2 Ni1 N4 90.68(5)
N3 Ni1 Cl2 100.02(4)
N1 Ni1 Cl2 88.69(4)
N2 Ni1 Cl2 165.27(4)
N4 Ni1 Cl2 93.27(4)
N3 Ni1 Cl1 87.93(4)
N1 Ni1 Cl1 101.72(4)
N2 Ni1 Cl1 86.46(4)
N4 Ni1 Cl1 163.62(4)
Cl2 Ni1 Cl1 93.560(18)
C2 N1 O1 115.09(14)
C2 N1 Ni1 119.52(12)
O1 N1 Ni1 124.45(10)
C7 N2 C3 118.87(15)
C7 N2 Ni1 126.73(12)
C3 N2 Ni1 114.25(11)
C9 N3 O3 115.97(14)
C9 N3 Ni1 120.99(12)
O3 N3 Ni1 122.74(11)
C14 N4 C10 118.27(15)
C14 N4 Ni1 127.52(13)
C10 N4 Ni1 114.21(11)
N1 C2 C3 113.46(15)
N1 C2 C1 123.81(16)
C3 C2 C1 122.73(15)
N2 C3 C4 121.53(16)
N2 C3 C2 115.06(15)
C4 C3 C2 123.37(16)
C5 C4 C3 118.59(17)
C6 C5 C4 119.88(17)
C5 C6 C7 118.30(17)
N2 C7 C6 122.73(17)
N3 C9 C10 113.12(15)
N3 C9 C8 124.19(16)
C10 C9 C8 122.67(15)
N4 C10 C11 121.84(16)
N4 C10 C9 115.26(15)
C11 C10 C9 122.90(16)
C12 C11 C10 118.64(18)
C13 C12 C11 119.96(18)
C12 C13 C14 118.14(18)
N4 C14 C13 123.14(18)

loop_
_geom_bond_atom_site_label_1
_geom_bond_atom_site_label_2
_geom_bond_distance
Ni1 N3 2.0369(15)
Ni1 N1 2.0396(14)
Ni1 N2 2.0947(15)
Ni1 N4 2.1102(14)
Ni1 Cl2 2.4088(5)
Ni1 Cl1 2.4428(5)
O1 N1 1.3905(18)
O3 N3 1.3793(19)
N1 C2 1.290(2)
N2 C7 1.333(2)
N2 C3 1.358(2)
N3 C9 1.281(2)
N4 C14 1.332(2)
N4 C10 1.356(2)
C1 C2 1.489(2)
C2 C3 1.479(2)
C3 C4 1.393(3)
C4 C5 1.389(3)
C5 C6 1.377(3)
C6 C7 1.394(2)
C8 C9 1.493(2)
C9 C10 1.478(2)
C10 C11 1.387(2)
C11 C12 1.382(3)
C12 C13 1.373(3)
C13 C14 1.388(3)

loop_
_geom_torsion_atom_site_label_1
_geom_torsion_atom_site_label_2
_geom_torsion_atom_site_label_3
_geom_torsion_atom_site_label_4
_geom_torsion
N3 Ni1 N1 C2 -43.8(3)
N2 Ni1 N1 C2 8.28(12)
N4 Ni1 N1 C2 -81.65(13)
Cl2 Ni1 N1 C2 -174.85(13)
Cl1 Ni1 N1 C2 91.79(13)
N3 Ni1 N1 O1 124.5(2)
N2 Ni1 N1 O1 176.61(14)
N4 Ni1 N1 O1 86.68(13)
Cl2 Ni1 N1 O1 -6.52(12)
Cl1 Ni1 N1 O1 -99.88(12)
N3 Ni1 N2 C7 -19.35(15)
N1 Ni1 N2 C7 171.19(15)
N4 Ni1 N2 C7 -95.58(14)
Cl2 Ni1 N2 C7 158.81(12)
Cl1 Ni1 N2 C7 68.28(14)
N3 Ni1 N2 C3 165.18(12)
N1 Ni1 N2 C3 -4.29(11)
N4 Ni1 N2 C3 88.94(12)
Cl2 Ni1 N2 C3 -16.7(2)
Cl1 Ni1 N2 C3 -107.20(11)
N1 Ni1 N3 C9 -35.1(3)
N2 Ni1 N3 C9 -85.51(14)
N4 Ni1 N3 C9 4.03(13)
Cl2 Ni1 N3 C9 94.97(13)
Cl1 Ni1 N3 C9 -171.78(13)
N1 Ni1 N3 O3 138.4(2)
N2 Ni1 N3 O3 87.98(13)
N4 Ni1 N3 O3 177.53(13)
Cl2 Ni1 N3 O3 -91.54(12)
Cl1 Ni1 N3 O3 1.71(12)
N3 Ni1 N4 C14 178.26(16)
N1 Ni1 N4 C14 -10.14(16)
N2 Ni1 N4 C14 -87.06(15)
Cl2 Ni1 N4 C14 78.74(15)
Cl1 Ni1 N4 C14 -166.76(12)
N3 Ni1 N4 C10 -1.88(12)
N1 Ni1 N4 C10 169.72(12)
N2 Ni1 N4 C10 92.80(12)
Cl2 Ni1 N4 C10 -101.40(12)
Cl1 Ni1 N4 C10 13.1(2)
O1 N1 C2 C3 -179.58(13)
Ni1 N1 C2 C3 -10.20(19)
O1 N1 C2 C1 0.6(2)
Ni1 N1 C2 C1 169.99(13)
C7 N2 C3 C4 2.8(2)
Ni1 N2 C3 C4 178.62(13)
C7 N2 C3 C2 -175.23(15)
Ni1 N2 C3 C2 0.63(18)
N1 C2 C3 N2 6.0(2)
C1 C2 C3 N2 -174.21(16)
N1 C2 C3 C4 -171.97(16)
C1 C2 C3 C4 7.8(3)
N2 C3 C4 C5 -3.4(3)
C2 C3 C4 C5 174.45(16)
C3 C4 C5 C6 1.5(3)
C4 C5 C6 C7 0.8(3)
C3 N2 C7 C6 -0.3(2)
Ni1 N2 C7 C6 -175.57(13)
C5 C6 C7 N2 -1.5(3)
O3 N3 C9 C10 -179.02(14)
Ni1 N3 C9 C10 -5.1(2)
O3 N3 C9 C8 -0.4(2)
Ni1 N3 C9 C8 173.51(13)
C14 N4 C10 C11 0.0(3)
Ni1 N4 C10 C11 -179.86(13)
C14 N4 C10 C9 179.89(15)
Ni1 N4 C10 C9 0.01(19)
N3 C9 C10 N4 3.1(2)
C8 C9 C10 N4 -175.50(16)
N3 C9 C10 C11 -176.98(16)
C8 C9 C10 C11 4.4(3)
N4 C10 C11 C12 0.4(3)
C9 C10 C11 C12 -179.47(17)
C10 C11 C12 C13 0.0(3)
C11 C12 C13 C14 -0.7(3)
C10 N4 C14 C13 -0.8(3)
Ni1 N4 C14 C13 179.03(14)
C12 C13 C14 N4 1.2(3)
